data_2234458
loop_
_publ_author_name
'Li, Kun'

_publ_section_title
;
 (<i>E</i>)-<i>N</i>'-(5-Chloro-2-hydroxybenzylidene)-2,4-dihydroxybenzohydrazide
 methanol monosolvate
;
_journal_coeditor_code XU5474
_journal_issue 4
_journal_name_full 'Acta Crystallographica Section E'
_journal_page_first o967
_journal_paper_doi 10.1107/S1600536812009178
_journal_volume 68
_journal_year 2012
_chemical_formula_iupac 'C14 H11 Cl N2 O4, C H4 O'
_chemical_formula_moiety 'C14 H11 Cl N2 O4, C H4 O'
_chemical_formula_sum 'C15 H15 Cl N2 O5'
_chemical_formula_weight 338.74
_chemical_name_systematic
;
(<i>E</i>)-<i>N</i>'-(5-Chloro-2-hydroxybenzylidene)-2,4-
dihydroxybenzohydrazide methanol monosolvate
;
_space_group_IT_number 14
_symmetry_cell_setting monoclinic
_symmetry_space_group_name_Hall '-P 2ybc'
_symmetry_space_group_name_H-M 'P 1 21/c 1'
_atom_sites_solution_hydrogens geom
_atom_sites_solution_primary direct
_atom_sites_solution_secondary difmap
_audit_creation_method SHELXL-97
_cell_angle_alpha 90.00
_cell_angle_beta 103.251(3)
_cell_angle_gamma 90.00
_cell_formula_units_Z 4
_cell_length_a 7.5438(11)
_cell_length_b 13.1623(19)
_cell_length_c 15.903(2)
_cell_measurement_reflns_used 2195
_cell_measurement_temperature 296(2)
_cell_measurement_theta_max 26.42
_cell_measurement_theta_min 3.05
_cell_volume 1537.0(4)
_computing_cell_refinement 'SAINT-Plus (Bruker, 2003)'
_computing_data_collection 'SMART (Bruker, 2001)'
_computing_data_reduction 'SAINT-Plus (Bruker, 2003)'
_computing_molecular_graphics 'SHELXTL (Sheldrick, 2008)'
_computing_publication_material 'SHELXTL (Sheldrick, 2008)'
_computing_structure_refinement 'SHELXTL (Sheldrick, 2008)'
_computing_structure_solution 'SHELXTL (Sheldrick, 2008)'
_diffrn_ambient_temperature 296(2)
_diffrn_measured_fraction_theta_full 0.996
_diffrn_measured_fraction_theta_max 0.996
_diffrn_measurement_device_type 'Brucker SMART 1000 CCD diffractometer'
_diffrn_measurement_method '\w scans'
_diffrn_radiation_monochromator graphite
_diffrn_radiation_source 'fine-focus sealed tube'
_diffrn_radiation_type MoK\a
_diffrn_radiation_wavelength 0.71073
_diffrn_reflns_av_R_equivalents 0.0382
_diffrn_reflns_av_sigmaI/netI 0.0347
_diffrn_reflns_limit_h_max 10
_diffrn_reflns_limit_h_min -10
_diffrn_reflns_limit_k_max 17
_diffrn_reflns_limit_k_min -17
_diffrn_reflns_limit_l_max 21
_diffrn_reflns_limit_l_min -20
_diffrn_reflns_number 14496
_diffrn_reflns_theta_full 28.32
_diffrn_reflns_theta_max 28.32
_diffrn_reflns_theta_min 2.03
_exptl_absorpt_coefficient_mu 0.276
_exptl_absorpt_correction_type none
_exptl_crystal_colour yellow
_exptl_crystal_density_diffrn 1.464
_exptl_crystal_density_method 'not measured'
_exptl_crystal_description rod
_exptl_crystal_F_000 704
_exptl_crystal_size_max 0.20
_exptl_crystal_size_mid 0.12
_exptl_crystal_size_min 0.10
_refine_diff_density_max 0.179
_refine_diff_density_min -0.288
_refine_ls_extinction_method none
_refine_ls_goodness_of_fit_ref 1.011
_refine_ls_hydrogen_treatment constr
_refine_ls_matrix_type full
_refine_ls_number_parameters 209
_refine_ls_number_reflns 3808
_refine_ls_number_restraints 0
_refine_ls_restrained_S_all 1.011
_refine_ls_R_factor_all 0.0822
_refine_ls_R_factor_gt 0.0444
_refine_ls_shift/su_max 0.000
_refine_ls_shift/su_mean 0.000
_refine_ls_structure_factor_coef Fsqd
_refine_ls_weighting_details 'calc w=1/[\s^2^(Fo^2^)+(0.0492P)^2^+0.2991P] where P=(Fo^2^+2Fc^2^)/3'
_refine_ls_weighting_scheme calc
_refine_ls_wR_factor_gt 0.1009
_refine_ls_wR_factor_ref 0.1186
_reflns_number_gt 2407
_reflns_number_total 3808
_reflns_threshold_expression >2sigma(I)
_cod_data_source_file xu5474.cif
_cod_data_source_block I
_cod_original_sg_symbol_H-M 'P 21/c'
_cod_database_code 2234458
_cod_database_fobs_code 2234458

loop_
_symmetry_equiv_pos_as_xyz
'x, y, z'
'-x, y+1/2, -z+1/2'
'-x, -y, -z'
'x, -y-1/2, z-1/2'

loop_
_atom_site_type_symbol
_atom_site_label
_atom_site_fract_x
_atom_site_fract_y
_atom_site_fract_z
_atom_site_U_iso_or_equiv
_atom_site_adp_type
_atom_site_calc_flag
_atom_site_refinement_flags
_atom_site_occupancy
_atom_site_symmetry_multiplicity
C C1 0.2107(2) 0.06032(14) -0.02905(10) 0.0381(4) Uani d . 1 1
H H1 0.2103 0.1310 -0.0285 0.046 Uiso calc R 1 1
C C2 0.0958(2) 0.00413(13) -0.09970(10) 0.0350(4) Uani d . 1 1
C C3 0.0877(2) -0.10217(14) -0.09981(11) 0.0393(4) Uani d . 1 1
C C4 -0.0226(3) -0.15334(16) -0.16831(13) 0.0504(5) Uani d . 1 1
H H4 -0.0283 -0.2239 -0.1679 0.060 Uiso calc R 1 1
C C5 -0.1240(3) -0.09963(17) -0.23709(13) 0.0529(5) Uani d . 1 1
H H5 -0.1971 -0.1341 -0.2833 0.063 Uiso calc R 1 1
C C6 -0.1173(3) 0.00494(17) -0.23758(12) 0.0464(5) Uani d . 1 1
C C7 -0.0092(2) 0.05704(15) -0.16963(11) 0.0424(4) Uani d . 1 1
H H7 -0.0064 0.1277 -0.1704 0.051 Uiso calc R 1 1
C C8 0.5164(2) -0.00088(13) 0.16440(11) 0.0361(4) Uani d . 1 1
C C9 0.6206(2) 0.04621(12) 0.24364(10) 0.0335(4) Uani d . 1 1
C C10 0.7254(2) -0.01654(12) 0.30783(11) 0.0361(4) Uani d . 1 1
C C11 0.8242(3) 0.02260(14) 0.38451(11) 0.0431(4) Uani d . 1 1
H H11 0.8948 -0.0201 0.4255 0.052 Uiso calc R 1 1
C C12 0.8181(3) 0.12552(14) 0.40030(11) 0.0412(4) Uani d . 1 1
C C13 0.7145(3) 0.19012(13) 0.33873(11) 0.0419(4) Uani d . 1 1
H H13 0.7100 0.2594 0.3496 0.050 Uiso calc R 1 1
C C14 0.6194(2) 0.15036(13) 0.26201(11) 0.0386(4) Uani d . 1 1
H H14 0.5518 0.1939 0.2208 0.046 Uiso calc R 1 1
C C15 0.4082(4) 0.3243(2) -0.00103(16) 0.0741(7) Uani d . 1 1
H H15A 0.3001 0.3588 -0.0311 0.111 Uiso calc R 1 1
H H15B 0.4478 0.2781 -0.0397 0.111 Uiso calc R 1 1
H H15C 0.5025 0.3732 0.0199 0.111 Uiso calc R 1 1
Cl Cl1 -0.24386(8) 0.07252(5) -0.32463(4) 0.0732(2) Uani d . 1 1
N N1 0.31182(19) 0.01011(11) 0.03204(8) 0.0374(3) Uani d . 1 1
N N2 0.4195(2) 0.05913(11) 0.10084(9) 0.0390(3) Uani d . 1 1
H H2 0.4254 0.1243 0.1037 0.047 Uiso calc R 1 1
O O1 0.18685(19) -0.15812(10) -0.03310(8) 0.0525(4) Uani d . 1 1
H H1A 0.2464 -0.1199 0.0034 0.079 Uiso calc R 1 1
O O2 0.51353(19) -0.09463(9) 0.15379(8) 0.0459(3) Uani d . 1 1
O O3 0.73109(19) -0.11901(9) 0.29692(8) 0.0478(3) Uani d . 1 1
H H3 0.6682 -0.1344 0.2494 0.072 Uiso calc R 1 1
O O4 0.9180(2) 0.15923(11) 0.47749(9) 0.0637(4) Uani d . 1 1
H H4A 0.9057 0.2209 0.4808 0.096 Uiso calc R 1 1
O O5 0.3709(2) 0.27020(11) 0.06876(10) 0.0668(5) Uani d . 1 1
H H5A 0.3405 0.3099 0.1026 0.100 Uiso calc R 1 1

loop_
_atom_site_aniso_label
_atom_site_aniso_U_11
_atom_site_aniso_U_22
_atom_site_aniso_U_33
_atom_site_aniso_U_12
_atom_site_aniso_U_13
_atom_site_aniso_U_23
C1 0.0412(10) 0.0383(9) 0.0348(9) 0.0007(8) 0.0088(8) -0.0010(7)
C2 0.0332(9) 0.0423(10) 0.0307(8) -0.0003(7) 0.0095(7) 0.0008(7)
C3 0.0393(10) 0.0418(10) 0.0367(9) -0.0017(8) 0.0084(8) 0.0029(8)
C4 0.0501(12) 0.0474(11) 0.0518(11) -0.0101(9) 0.0080(10) -0.0052(9)
C5 0.0449(12) 0.0689(15) 0.0416(10) -0.0118(10) 0.0030(9) -0.0095(10)
C6 0.0369(10) 0.0652(13) 0.0350(9) 0.0005(9) 0.0039(8) 0.0061(9)
C7 0.0406(10) 0.0473(11) 0.0392(9) 0.0026(8) 0.0090(8) 0.0055(8)
C8 0.0392(10) 0.0365(10) 0.0334(8) -0.0019(8) 0.0104(7) 0.0019(7)
C9 0.0364(9) 0.0333(9) 0.0310(8) -0.0008(7) 0.0082(7) 0.0012(7)
C10 0.0417(10) 0.0291(9) 0.0375(9) 0.0018(7) 0.0095(8) 0.0025(7)
C11 0.0486(11) 0.0393(10) 0.0370(9) 0.0080(8) 0.0004(8) 0.0031(8)
C12 0.0420(10) 0.0414(10) 0.0360(9) 0.0044(8) 0.0004(8) -0.0053(8)
C13 0.0493(11) 0.0312(9) 0.0425(10) 0.0036(8) 0.0049(8) -0.0052(7)
C14 0.0443(10) 0.0330(9) 0.0363(9) 0.0059(8) 0.0049(8) 0.0029(7)
C15 0.0878(19) 0.0742(17) 0.0599(15) -0.0097(14) 0.0158(14) 0.0039(12)
Cl1 0.0588(4) 0.1009(5) 0.0494(3) 0.0050(3) -0.0089(3) 0.0195(3)
N1 0.0392(8) 0.0417(8) 0.0310(7) -0.0023(7) 0.0073(6) -0.0023(6)
N2 0.0483(9) 0.0352(8) 0.0309(7) -0.0009(7) 0.0035(6) -0.0020(6)
O1 0.0621(9) 0.0389(7) 0.0491(8) -0.0038(6) -0.0025(7) 0.0075(6)
O2 0.0591(9) 0.0321(7) 0.0428(7) -0.0057(6) 0.0037(6) -0.0020(5)
O3 0.0663(9) 0.0286(6) 0.0439(7) 0.0034(6) 0.0026(6) 0.0018(5)
O4 0.0773(11) 0.0503(8) 0.0474(8) 0.0148(7) -0.0187(7) -0.0138(6)
O5 0.1037(13) 0.0446(8) 0.0534(8) 0.0176(8) 0.0206(9) 0.0007(7)

loop_
_atom_type_symbol
_atom_type_description
_atom_type_scat_dispersion_real
_atom_type_scat_dispersion_imag
_atom_type_scat_source
C C 0.0033 0.0016 'International Tables Vol C Tables 4.2.6.8 and 6.1.1.4'
Cl Cl 0.1484 0.1585 'International Tables Vol C Tables 4.2.6.8 and 6.1.1.4'
N N 0.0061 0.0033 'International Tables Vol C Tables 4.2.6.8 and 6.1.1.4'
O O 0.0106 0.0060 'International Tables Vol C Tables 4.2.6.8 and 6.1.1.4'
H H 0.0000 0.0000 'International Tables Vol C Tables 4.2.6.8 and 6.1.1.4'

loop_
_geom_angle_atom_site_label_1
_geom_angle_atom_site_label_2
_geom_angle_atom_site_label_3
_geom_angle
N1 C1 C2 118.17(16)
N1 C1 H1 120.9
C2 C1 H1 120.9
C7 C2 C3 118.76(16)
C7 C2 C1 119.42(16)
C3 C2 C1 121.83(16)
O1 C3 C4 118.19(16)
O1 C3 C2 121.47(16)
C4 C3 C2 120.34(17)
C5 C4 C3 119.95(18)
C5 C4 H4 120.0
C3 C4 H4 120.0
C6 C5 C4 120.20(18)
C6 C5 H5 119.9
C4 C5 H5 119.9
C5 C6 C7 120.58(18)
C5 C6 Cl1 120.16(15)
C7 C6 Cl1 119.26(16)
C6 C7 C2 120.17(18)
C6 C7 H7 119.9
C2 C7 H7 119.9
O2 C8 N2 119.10(15)
O2 C8 C9 121.77(15)
N2 C8 C9 119.14(15)
C14 C9 C10 116.89(15)
C14 C9 C8 124.50(15)
C10 C9 C8 118.58(15)
O3 C10 C11 117.23(15)
O3 C10 C9 121.19(15)
C11 C10 C9 121.57(16)
C10 C11 C12 119.67(16)
C10 C11 H11 120.2
C12 C11 H11 120.2
O4 C12 C11 116.74(16)
O4 C12 C13 122.75(16)
C11 C12 C13 120.51(16)
C14 C13 C12 119.19(16)
C14 C13 H13 120.4
C12 C13 H13 120.4
C13 C14 C9 122.15(16)
C13 C14 H14 118.9
C9 C14 H14 118.9
O5 C15 H15A 109.5
O5 C15 H15B 109.5
H15A C15 H15B 109.5
O5 C15 H15C 109.5
H15A C15 H15C 109.5
H15B C15 H15C 109.5
C1 N1 N2 120.53(15)
C8 N2 N1 116.21(14)
C8 N2 H2 121.9
N1 N2 H2 121.9
C3 O1 H1A 109.5
C10 O3 H3 109.5
C12 O4 H4A 109.5
C15 O5 H5A 109.5

loop_
_geom_bond_atom_site_label_1
_geom_bond_atom_site_label_2
_geom_bond_distance
C1 N1 1.274(2)
C1 C2 1.454(2)
C1 H1 0.9300
C2 C7 1.395(2)
C2 C3 1.400(3)
C3 O1 1.365(2)
C3 C4 1.385(3)
C4 C5 1.377(3)
C4 H4 0.9300
C5 C6 1.377(3)
C5 H5 0.9300
C6 C7 1.378(3)
C6 Cl1 1.7360(19)
C7 H7 0.9300
C8 O2 1.245(2)
C8 N2 1.357(2)
C8 C9 1.461(2)
C9 C14 1.402(2)
C9 C10 1.407(2)
C10 O3 1.362(2)
C10 C11 1.375(2)
C11 C12 1.380(3)
C11 H11 0.9300
C12 O4 1.359(2)
C12 C13 1.393(2)
C13 C14 1.370(2)
C13 H13 0.9300
C14 H14 0.9300
C15 O5 1.401(3)
C15 H15A 0.9600
C15 H15B 0.9600
C15 H15C 0.9600
N1 N2 1.3658(18)
N2 H2 0.8600
O1 H1A 0.8200
O3 H3 0.8200
O4 H4A 0.8200
O5 H5A 0.8200

loop_
_geom_hbond_atom_site_label_D
_geom_hbond_atom_site_label_H
_geom_hbond_atom_site_label_A
_geom_hbond_site_symmetry_A
_geom_hbond_distance_DH
_geom_hbond_distance_HA
_geom_hbond_distance_DA
_geom_hbond_angle_DHA
N2 H2 O5 . 0.86 2.01 2.833(2) 158.6
O1 H1A N1 . 0.82 1.81 2.5333(19) 146.2
O3 H3 O2 . 0.82 1.77 2.5030(18) 147.8
O4 H4A O1 2_655 0.82 2.00 2.7401(19) 150.7
O5 H5A O3 2_655 0.82 2.03 2.8346(19) 167.5

loop_
_geom_torsion_atom_site_label_1
_geom_torsion_atom_site_label_2
_geom_torsion_atom_site_label_3
_geom_torsion_atom_site_label_4
_geom_torsion
N1 C1 C2 C7 -176.71(16)
N1 C1 C2 C3 3.2(3)
C7 C2 C3 O1 -179.78(16)
C1 C2 C3 O1 0.4(3)
C7 C2 C3 C4 0.1(3)
C1 C2 C3 C4 -179.76(16)
O1 C3 C4 C5 -179.61(18)
C2 C3 C4 C5 0.5(3)
C3 C4 C5 C6 -0.6(3)
C4 C5 C6 C7 0.1(3)
C4 C5 C6 Cl1 179.57(16)
C5 C6 C7 C2 0.5(3)
Cl1 C6 C7 C2 -178.96(13)
C3 C2 C7 C6 -0.6(3)
C1 C2 C7 C6 179.28(16)
O2 C8 C9 C14 -175.36(17)
N2 C8 C9 C14 4.3(3)
O2 C8 C9 C10 2.5(3)
N2 C8 C9 C10 -177.89(15)
C14 C9 C10 O3 178.17(16)
C8 C9 C10 O3 0.2(2)
C14 C9 C10 C11 -0.9(3)
C8 C9 C10 C11 -178.90(16)
O3 C10 C11 C12 -177.66(17)
C9 C10 C11 C12 1.5(3)
C10 C11 C12 O4 179.64(17)
C10 C11 C12 C13 -0.8(3)
O4 C12 C13 C14 179.18(18)
C11 C12 C13 C14 -0.3(3)
C12 C13 C14 C9 0.9(3)
C10 C9 C14 C13 -0.3(3)
C8 C9 C14 C13 177.58(17)
C2 C1 N1 N2 -178.63(14)
O2 C8 N2 N1 5.6(2)
C9 C8 N2 N1 -174.10(14)
C1 N1 N2 C8 177.27(15)

loop_
_cod_related_entry_id
_cod_related_entry_database
_cod_related_entry_code
1 ChemSpider 30657656
